data_4515045
loop_
_publ_author_name
'Hirai, Haru'
'Takano, Shinjiro'
'Tsukuda, Tatsuya'

_publ_section_title
;
 Synthesis of Trimetallic (HPd@M<sub>2</sub>Au<sub>8</sub>)<sup>3+</sup>
 Superatoms (M = Ag, Cu) via Hydride-Mediated Regioselective Doping to
 (Pd@Au<sub>8</sub>)<sup>2</sup>.
;
_journal_issue 4
_journal_name_full 'ACS omega'
_journal_page_first 7070
_journal_page_last 7075
_journal_paper_doi 10.1021/acsomega.9b00575
_journal_volume 4
_journal_year 2019
_chemical_formula_sum 'C144 H120 Au8 Cl3 Cu2 P8 Pd'
_chemical_formula_weight 4013.72
_space_group_crystal_system monoclinic
_space_group_IT_number 14
_space_group_name_Hall '-P 2ybc'
_space_group_name_H-M_alt 'P 1 21/c 1'
_symmetry_space_group_name_Hall '-P 2ybc'
_symmetry_space_group_name_H-M 'P 1 21/c 1'
_atom_sites_solution_hydrogens geom
_audit_creation_method SHELXL-2018/3
_cell_angle_alpha 90
_cell_angle_beta 96.765(3)
_cell_angle_gamma 90
_cell_formula_units_Z 4
_cell_length_a 22.193(4)
_cell_length_b 18.278(3)
_cell_length_c 34.743(6)
_cell_measurement_reflns_used 39568
_cell_measurement_temperature 93(2)
_cell_measurement_theta_max 25.3
_cell_measurement_theta_min 2.1
_cell_volume 13995(4)
_computing_structure_refinement 'SHELXL-2018/3 (Sheldrick, 2018)'
_diffrn_ambient_temperature 93(2)
_diffrn_detector_area_resol_mean 28.5714
_diffrn_measured_fraction_theta_full 0.999
_diffrn_measured_fraction_theta_max 0.996
_diffrn_measurement_device_type 'Rigaku AFC11 with Saturn724+'
_diffrn_measurement_method \w
_diffrn_radiation_type MoK\a
_diffrn_radiation_wavelength 0.71075
_diffrn_reflns_av_R_equivalents 0.1324
_diffrn_reflns_av_unetI/netI 0.1013
_diffrn_reflns_Laue_measured_fraction_full 0.999
_diffrn_reflns_Laue_measured_fraction_max 0.996
_diffrn_reflns_limit_h_max 26
_diffrn_reflns_limit_h_min -26
_diffrn_reflns_limit_k_max 22
_diffrn_reflns_limit_k_min -21
_diffrn_reflns_limit_l_max 41
_diffrn_reflns_limit_l_min -41
_diffrn_reflns_number 148200
_diffrn_reflns_point_group_measured_fraction_full 0.999
_diffrn_reflns_point_group_measured_fraction_max 0.996
_diffrn_reflns_theta_full 25.242
_diffrn_reflns_theta_max 25.368
_diffrn_reflns_theta_min 2.158
_diffrn_source 'Rotating anode'
_exptl_absorpt_coefficient_mu 8.843
_exptl_absorpt_correction_T_max 0.909
_exptl_absorpt_correction_T_min 0.501
_exptl_absorpt_correction_type numerical
_exptl_absorpt_process_details 'NUMABS(Rigaku, 1999)'
_exptl_crystal_colour Red
_exptl_crystal_density_diffrn 1.905
_exptl_crystal_description Platelet
_exptl_crystal_F_000 7564
_exptl_crystal_size_max 0.12
_exptl_crystal_size_mid 0.04
_exptl_crystal_size_min 0.01
_refine_diff_density_max 2.586
_refine_diff_density_min -2.067
_refine_diff_density_rms 0.229
_refine_ls_extinction_method none
_refine_ls_goodness_of_fit_ref 1.244
_refine_ls_hydrogen_treatment constr
_refine_ls_matrix_type full
_refine_ls_number_parameters 1214
_refine_ls_number_reflns 25581
_refine_ls_number_restraints 468
_refine_ls_restrained_S_all 1.234
_refine_ls_R_factor_all 0.1177
_refine_ls_R_factor_gt 0.1013
_refine_ls_shift/su_max 0.001
_refine_ls_shift/su_mean 0.000
_refine_ls_structure_factor_coef Fsqd
_refine_ls_weighting_details 'w=1/[\s^2^(Fo^2^)+(0.0118P)^2^+307.8464P] where P=(Fo^2^+2Fc^2^)/3'
_refine_ls_weighting_scheme calc
_refine_ls_wR_factor_gt 0.1717
_refine_ls_wR_factor_ref 0.1788
_reflns_Friedel_coverage 0.000
_reflns_number_gt 21975
_reflns_number_total 25581
_reflns_threshold_expression 'I > 2\s(I)'
_cod_data_source_file ao9b00575_si_003.cif
_cod_data_source_block shelxs_sq
_cod_depositor_comments
;
The following automatic conversions were performed:

'_exptl_absorpt_correction_type' value 'Numerical' changed to
'numerical' according to
/home/data/users/saulius/crontab/automatic-downloads/current/ACS/lib/dictionaries/cif_core.dic
dictionary named 'cif_core.dic' version 2.4.2 from 2011-04-26.

Automatic conversion script
Id: cif_fix_values 4973 2017-02-22 13:04:09Z antanas 
;
_cod_database_code 4515045
_shelx_shelxl_version_number 2018/3
_shelx_space_group_comment
;
The symmetry employed for this shelxl refinement is uniquely defined
by the following loop, which should always be used as a source of
symmetry information in preference to the above space-group names.
They are only intended as comments.
;

loop_
_space_group_symop_operation_xyz
'x, y, z'
'-x, y+1/2, -z+1/2'
'-x, -y, -z'
'x, -y-1/2, z-1/2'

loop_
_atom_site_label
_atom_site_type_symbol
_atom_site_fract_x
_atom_site_fract_y
_atom_site_fract_z
_atom_site_U_iso_or_equiv
_atom_site_adp_type
_atom_site_occupancy
_atom_site_site_symmetry_order
_atom_site_calc_flag
_atom_site_refinement_flags_posn
_atom_site_refinement_flags_adp
_atom_site_refinement_flags_occupancy
_atom_site_disorder_assembly
_atom_site_disorder_group
Au1 Au 0.34289(3) 0.20458(4) 0.90544(2) 0.03342(17) Uani 1 1 d . . . . .
Au2 Au 0.25182(3) 0.29367(4) 0.93902(2) 0.03495(17) Uani 1 1 d . . . . .
Au3 Au 0.38952(3) 0.29278(4) 0.84826(2) 0.04057(19) Uani 1 1 d . . . . .
Au4 Au 0.21513(3) 0.18164(4) 0.87690(2) 0.04075(19) Uani 1 1 d . . . . .
Au5 Au 0.24637(3) 0.43571(4) 0.89758(2) 0.03738(18) Uani 1 1 d . . . . .
Au6 Au 0.33038(4) 0.42751(4) 0.84240(2) 0.04184(19) Uani 1 1 d . . . . .
Au7 Au 0.15694(3) 0.32522(4) 0.86992(2) 0.04245(19) Uani 1 1 d . . . . .
Au8 Au 0.26422(11) 0.31035(10) 0.78871(4) 0.0443(7) Uani 0.840(10) 1 d . . P A .
Au8B Au 0.2288(14) 0.2849(11) 0.7902(4) 0.114(8) Uani 0.160(10) 1 d . . P A 1
Pd1 Pd 0.27469(6) 0.30648(7) 0.86538(4) 0.0341(3) Uani 1 1 d . . . . .
Cu1 Cu 0.35593(8) 0.36401(9) 0.91722(5) 0.0419(7) Uani 0.798(5) 1 d . . P A .
Cu2 Cu 0.30467(9) 0.18872(10) 0.82841(5) 0.0432(8) Uani 0.886(5) 1 d . . P A .
Au9 Au 0.35593(8) 0.36401(9) 0.91722(5) 0.0419(7) Uani 0.202(5) 1 d . . P A 2
Au10 Au 0.30467(9) 0.18872(10) 0.82841(5) 0.0432(8) Uani 0.114(5) 1 d . . P A 2
Cl1 Cl 0.4189(3) 0.4086(3) 0.96292(17) 0.0629(15) Uani 1 1 d . . . . .
Cl2 Cl 0.3288(3) 0.0943(3) 0.79601(16) 0.0757(18) Uani 1 1 d . . . . .
P1 P 0.4061(2) 0.1221(2) 0.93992(12) 0.0324(10) Uani 1 1 d . . . . .
P2 P 0.2418(2) 0.2836(3) 1.00441(13) 0.0392(12) Uani 1 1 d . . . . .
P3 P 0.4871(2) 0.2988(3) 0.83284(14) 0.0423(12) Uani 1 1 d . . . . .
P4 P 0.1653(2) 0.0702(3) 0.87100(16) 0.0444(13) Uani 1 1 d . . . . .
P5 P 0.2148(2) 0.5477(3) 0.91805(15) 0.0420(12) Uani 1 1 d . . . . .
P6 P 0.3662(3) 0.5344(3) 0.81926(15) 0.0447(13) Uani 1 1 d . . . . .
P7 P 0.0543(2) 0.3446(3) 0.86200(16) 0.0456(13) Uani 1 1 d . . . . .
P8 P 0.2337(3) 0.3084(4) 0.72342(16) 0.074(2) Uani 1 1 d . . . . .
C1A C 0.4815(4) 0.1575(6) 0.9570(3) 0.036(4) Uani 1 1 d G . . . .
C1B C 0.5314(5) 0.1121(5) 0.9663(3) 0.037(4) Uani 1 1 d G . . . .
H1B H 0.527571 0.060799 0.962359 0.045 Uiso 1 1 calc R U . . .
C1C C 0.5869(4) 0.1418(6) 0.9814(3) 0.046(4) Uani 1 1 d G . . . .
H1C H 0.620933 0.110781 0.987759 0.055 Uiso 1 1 calc R U . . .
C1D C 0.5925(4) 0.2168(6) 0.9872(3) 0.043(4) Uani 1 1 d G . . . .
H1D H 0.630356 0.237134 0.997516 0.052 Uiso 1 1 calc R U . . .
C1E C 0.5426(5) 0.2622(4) 0.9779(3) 0.048(4) Uani 1 1 d G . . . .
H1E H 0.546419 0.313507 0.981873 0.058 Uiso 1 1 calc R U . . .
C1F C 0.4871(4) 0.2325(6) 0.9628(3) 0.046(4) Uani 1 1 d G . . . .
H1F H 0.453057 0.263527 0.956472 0.055 Uiso 1 1 calc R U . . .
C1G C 0.3750(5) 0.0877(7) 0.9826(3) 0.036(4) Uani 1 1 d G . . . .
C1H C 0.3140(5) 0.0685(7) 0.9784(3) 0.054(6) Uani 1 1 d G . . . .
H1H H 0.289946 0.074998 0.954134 0.065 Uiso 1 1 calc R U . . .
C1I C 0.2881(4) 0.0399(7) 1.0097(3) 0.047(5) Uani 1 1 d G . . . .
H1I H 0.246371 0.026738 1.006779 0.057 Uiso 1 1 calc R U . . .
C1J C 0.3232(6) 0.0304(7) 1.0452(3) 0.045(5) Uani 1 1 d G . . . .
H1J H 0.305532 0.010788 1.066525 0.054 Uiso 1 1 calc R U . . .
C1K C 0.3842(5) 0.0496(7) 1.0494(3) 0.054(6) Uani 1 1 d G . . . .
H1K H 0.408268 0.043098 1.073625 0.064 Uiso 1 1 calc R U . . .
C1L C 0.4101(4) 0.0782(7) 1.0181(3) 0.047(5) Uani 1 1 d G . . . .
H1L H 0.451845 0.091358 1.020980 0.056 Uiso 1 1 calc R U . . .
C1M C 0.4235(5) 0.0380(5) 0.9146(3) 0.036(4) Uani 1 1 d G . . . .
C1N C 0.4401(6) -0.0262(6) 0.9345(2) 0.045(5) Uani 1 1 d G . . . .
H1N H 0.439316 -0.028529 0.961792 0.054 Uiso 1 1 calc R U . . .
C1O C 0.4578(6) -0.0870(5) 0.9146(3) 0.045(5) Uani 1 1 d G . . . .
H1O H 0.469064 -0.130911 0.928267 0.054 Uiso 1 1 calc R U . . .
C1P C 0.4589(6) -0.0837(6) 0.8747(3) 0.059(6) Uani 1 1 d G . . . .
H1P H 0.470964 -0.125242 0.861137 0.070 Uiso 1 1 calc R U . . .
C1Q C 0.4423(6) -0.0195(7) 0.8548(2) 0.060(6) Uani 1 1 d G . . . .
H1Q H 0.443115 -0.017191 0.827531 0.072 Uiso 1 1 calc R U . . .
C1R C 0.4247(6) 0.0413(6) 0.8747(3) 0.050(5) Uani 1 1 d G . . . .
H1R H 0.413367 0.085191 0.861055 0.060 Uiso 1 1 calc R U . . .
C2A C 0.2012(5) 0.3593(6) 1.0239(3) 0.037(4) Uani 1 1 d G . . . .
C2B C 0.2272(5) 0.4285(7) 1.0235(3) 0.052(6) Uani 1 1 d G . . . .
H2B H 0.263350 0.435543 1.011821 0.062 Uiso 1 1 calc R U . . .
C2C C 0.2002(6) 0.4873(5) 1.0402(4) 0.061(6) Uani 1 1 d G . . . .
H2C H 0.217976 0.534542 1.039956 0.073 Uiso 1 1 calc R U . . .
C2D C 0.1473(6) 0.4769(6) 1.0573(4) 0.063(7) Uani 1 1 d G . . . .
H2D H 0.128863 0.517121 1.068704 0.076 Uiso 1 1 calc R U . . .
C2E C 0.1213(4) 0.4078(8) 1.0576(3) 0.050(5) Uani 1 1 d G . . . .
H2E H 0.085125 0.400701 1.069320 0.060 Uiso 1 1 calc R U . . .
C2F C 0.1483(5) 0.3490(6) 1.0409(3) 0.050(5) Uani 1 1 d G . . . .
H2F H 0.130498 0.301701 1.041186 0.060 Uiso 1 1 calc R U . . .
C2G C 0.3123(4) 0.2854(7) 1.0381(3) 0.040(5) Uani 1 1 d G . . . .
C2H C 0.3665(6) 0.2660(7) 1.0243(3) 0.047(5) Uani 1 1 d G . . . .
H2H H 0.366565 0.251248 0.998132 0.057 Uiso 1 1 calc R U . . .
C2I C 0.4206(5) 0.2683(7) 1.0490(4) 0.060(6) Uani 1 1 d G . . . .
H2I H 0.457601 0.255143 1.039584 0.072 Uiso 1 1 calc R U . . .
C2J C 0.4205(5) 0.2900(7) 1.0873(3) 0.050(5) Uani 1 1 d G . . . .
H2J H 0.457456 0.291567 1.104140 0.060 Uiso 1 1 calc R U . . .
C2K C 0.3663(6) 0.3093(7) 1.1010(3) 0.051(5) Uani 1 1 d G . . . .
H2K H 0.366273 0.324096 1.127245 0.061 Uiso 1 1 calc R U . . .
C2L C 0.3123(5) 0.3070(7) 1.0764(3) 0.050(5) Uani 1 1 d G . . . .
H2L H 0.275235 0.320202 1.085793 0.060 Uiso 1 1 calc R U . . .
C2M C 0.2011(6) 0.2013(6) 1.0168(3) 0.041(5) Uani 1 1 d G . . . .
C2N C 0.1645(6) 0.1656(7) 0.9874(3) 0.045(5) Uani 1 1 d G . . . .
H2N H 0.162730 0.182462 0.961424 0.054 Uiso 1 1 calc R U . . .
C2O C 0.1303(5) 0.1053(7) 0.9960(3) 0.057(6) Uani 1 1 d G . . . .
H2O H 0.105269 0.080964 0.975981 0.068 Uiso 1 1 calc R U . . .
C2P C 0.1328(6) 0.0807(6) 1.0341(4) 0.061(6) Uani 1 1 d G . . . .
H2P H 0.109519 0.039517 1.039967 0.073 Uiso 1 1 calc R U . . .
C2Q C 0.1695(7) 0.1164(7) 1.0634(3) 0.066(7) Uani 1 1 d G . . . .
H2Q H 0.171231 0.099568 1.089396 0.079 Uiso 1 1 calc R U . . .
C2R C 0.2036(6) 0.1767(7) 1.0548(3) 0.057(6) Uani 1 1 d G . . . .
H2R H 0.228692 0.201066 1.074840 0.069 Uiso 1 1 calc R U . . .
C3A C 0.4911(6) 0.2922(7) 0.7809(3) 0.050(5) Uani 1 1 d G . . . .
C3B C 0.5466(5) 0.2856(7) 0.7664(4) 0.051(5) Uani 1 1 d G . . . .
H3B H 0.583146 0.285403 0.783659 0.062 Uiso 1 1 calc R U . . .
C3C C 0.5486(6) 0.2794(7) 0.7267(4) 0.056(6) Uani 1 1 d G . . . .
H3C H 0.586603 0.274879 0.716833 0.068 Uiso 1 1 calc R U . . .
C3D C 0.4952(8) 0.2797(7) 0.7015(3) 0.071(8) Uani 1 1 d G . . . .
H3D H 0.496567 0.275414 0.674360 0.086 Uiso 1 1 calc R U . . .
C3E C 0.4396(6) 0.2863(7) 0.7160(3) 0.069(7) Uani 1 1 d G . . . .
H3E H 0.403073 0.286474 0.698714 0.083 Uiso 1 1 calc R U . . .
C3F C 0.4376(5) 0.2925(7) 0.7557(4) 0.051(5) Uani 1 1 d G . . . .
H3F H 0.399615 0.296998 0.765540 0.061 Uiso 1 1 calc R U . . .
C3G C 0.5400(5) 0.2279(7) 0.8516(4) 0.045(5) Uani 1 1 d G . . . .
C3H C 0.5916(7) 0.2417(7) 0.8774(4) 0.066(7) Uani 1 1 d G . . . .
H3H H 0.599824 0.289888 0.886800 0.080 Uiso 1 1 calc R U . . .
C3I C 0.6311(6) 0.1849(9) 0.8894(4) 0.081(8) Uani 1 1 d G . . . .
H3I H 0.666348 0.194358 0.906966 0.097 Uiso 1 1 calc R U . . .
C3J C 0.6191(7) 0.1144(8) 0.8756(5) 0.073(7) Uani 1 1 d G . . . .
H3J H 0.646075 0.075627 0.883779 0.087 Uiso 1 1 calc R U . . .
C3K C 0.5675(8) 0.1006(6) 0.8498(5) 0.104(10) Uani 1 1 d G . . . .
H3K H 0.559277 0.052424 0.840427 0.125 Uiso 1 1 calc R U . . .
C3L C 0.5280(6) 0.1574(8) 0.8379(4) 0.070(7) Uani 1 1 d G . . . .
H3L H 0.492752 0.147953 0.820260 0.084 Uiso 1 1 calc R U . . .
C3M C 0.5254(6) 0.3828(6) 0.8521(4) 0.052(5) Uani 1 1 d G . . . .
C3N C 0.5082(5) 0.4086(8) 0.8868(4) 0.059(5) Uani 1 1 d G . . . .
H3N H 0.475369 0.386300 0.897675 0.071 Uiso 1 1 calc R U . . .
C3O C 0.5389(7) 0.4671(8) 0.9057(3) 0.067(6) Uani 1 1 d G . . . .
H3O H 0.527094 0.484774 0.929421 0.081 Uiso 1 1 calc R U . . .
C3P C 0.5869(7) 0.4998(7) 0.8899(5) 0.083(7) Uani 1 1 d G . . . .
H3P H 0.607869 0.539793 0.902740 0.100 Uiso 1 1 calc R U . . .
C3Q C 0.6041(6) 0.4740(9) 0.8551(5) 0.095(9) Uani 1 1 d G . . . .
H3Q H 0.636919 0.496338 0.844313 0.114 Uiso 1 1 calc R U . . .
C3R C 0.5734(7) 0.4155(8) 0.8363(4) 0.079(7) Uani 1 1 d G . . . .
H3R H 0.585196 0.397863 0.812567 0.095 Uiso 1 1 calc R U . . .
C4A C 0.1529(6) 0.0384(7) 0.8204(3) 0.045(4) Uani 1 1 d G . . . .
C4B C 0.1579(6) 0.0891(5) 0.7911(4) 0.050(5) Uani 1 1 d G . . . .
H4B H 0.169442 0.138030 0.797469 0.060 Uiso 1 1 calc R U . . .
C4C C 0.1459(7) 0.0681(7) 0.7525(3) 0.061(6) Uani 1 1 d G . . . .
H4C H 0.149286 0.102737 0.732487 0.074 Uiso 1 1 calc R U . . .
C4D C 0.1289(8) -0.0035(8) 0.7432(3) 0.082(8) Uani 1 1 d G . . . .
H4D H 0.120767 -0.017870 0.716810 0.098 Uiso 1 1 calc R U . . .
C4E C 0.1240(8) -0.0542(6) 0.7725(4) 0.103(10) Uani 1 1 d G . . . .
H4E H 0.112404 -0.103186 0.766116 0.123 Uiso 1 1 calc R U . . .
C4F C 0.1360(7) -0.0333(7) 0.8111(4) 0.078(8) Uani 1 1 d G . . . .
H4F H 0.132560 -0.067894 0.831099 0.094 Uiso 1 1 calc R U . . .
C4G C 0.2099(5) -0.0046(6) 0.8950(4) 0.049(4) Uani 1 1 d G . . . .
C4H C 0.2623(6) -0.0240(7) 0.8792(3) 0.050(4) Uani 1 1 d G . . . .
H4H H 0.272746 0.000425 0.856781 0.060 Uiso 1 1 calc R U . . .
C4I C 0.2995(5) -0.0792(7) 0.8962(4) 0.068(6) Uani 1 1 d G . . . .
H4I H 0.335382 -0.092416 0.885411 0.082 Uiso 1 1 calc R U . . .
C4J C 0.2843(6) -0.1149(6) 0.9290(4) 0.066(5) Uani 1 1 d G . . . .
H4J H 0.309727 -0.152640 0.940643 0.079 Uiso 1 1 calc R U . . .
C4K C 0.2319(7) -0.0956(7) 0.9448(3) 0.079(7) Uani 1 1 d G . . . .
H4K H 0.221436 -0.120023 0.967244 0.095 Uiso 1 1 calc R U . . .
C4L C 0.1946(6) -0.0404(8) 0.9278(4) 0.077(7) Uani 1 1 d G . . . .
H4L H 0.158800 -0.027182 0.938614 0.092 Uiso 1 1 calc R U . . .
C4M C 0.0898(5) 0.0653(8) 0.8873(5) 0.066(6) Uani 1 1 d G . . . .
C4N C 0.0617(6) 0.1297(6) 0.8968(4) 0.047(5) Uani 1 1 d G . . . .
H4N H 0.082095 0.175154 0.895706 0.057 Uiso 1 1 calc R U . . .
C4O C 0.0036(6) 0.1275(7) 0.9080(5) 0.079(8) Uani 1 1 d G . . . .
H4O H -0.015654 0.171419 0.914576 0.095 Uiso 1 1 calc R U . . .
C4P C -0.0263(6) 0.0609(9) 0.9097(6) 0.086(9) Uani 1 1 d G . . . .
H4P H -0.065994 0.059393 0.917363 0.104 Uiso 1 1 calc R U . . .
C4Q C 0.0019(7) -0.0034(7) 0.9001(6) 0.137(15) Uani 1 1 d G . . . .
H4Q H -0.018585 -0.048899 0.901279 0.165 Uiso 1 1 calc R U . . .
C4R C 0.0599(7) -0.0012(6) 0.8889(6) 0.111(12) Uani 1 1 d G . . . .
H4R H 0.079164 -0.045166 0.882409 0.134 Uiso 1 1 calc R U . . .
C5A C 0.2600(5) 0.5842(6) 0.9612(3) 0.031(4) Uani 1 1 d G . . . .
C5B C 0.3136(5) 0.5479(6) 0.9742(3) 0.047(5) Uani 1 1 d G . . . .
H5B H 0.326827 0.508060 0.959795 0.057 Uiso 1 1 calc R U . . .
C5C C 0.3478(5) 0.5700(7) 1.0083(4) 0.057(6) Uani 1 1 d G . . . .
H5C H 0.384494 0.545209 1.017201 0.069 Uiso 1 1 calc R U . . .
C5D C 0.3285(6) 0.6283(7) 1.0294(3) 0.060(6) Uani 1 1 d G . . . .
H5D H 0.351900 0.643369 1.052722 0.071 Uiso 1 1 calc R U . . .
C5E C 0.2749(6) 0.6645(6) 1.0164(4) 0.054(6) Uani 1 1 d G . . . .
H5E H 0.261639 0.704382 1.030836 0.065 Uiso 1 1 calc R U . . .
C5F C 0.2406(5) 0.6425(6) 0.9823(4) 0.061(6) Uani 1 1 d G . . . .
H5F H 0.203971 0.667235 0.973430 0.073 Uiso 1 1 calc R U . . .
C5G C 0.1392(5) 0.5445(6) 0.9329(4) 0.042(5) Uani 1 1 d G . . . .
C5H C 0.1186(5) 0.4795(5) 0.9475(3) 0.045(5) Uani 1 1 d G . . . .
H5H H 0.142926 0.436614 0.947861 0.054 Uiso 1 1 calc R U . . .
C5I C 0.0626(6) 0.4771(6) 0.9616(3) 0.047(5) Uani 1 1 d G . . . .
H5I H 0.048601 0.432685 0.971618 0.057 Uiso 1 1 calc R U . . .
C5J C 0.0271(5) 0.5398(8) 0.9611(4) 0.059(6) Uani 1 1 d G . . . .
H5J H -0.011200 0.538242 0.970789 0.071 Uiso 1 1 calc R U . . .
C5K C 0.0476(6) 0.6049(6) 0.9465(4) 0.060(6) Uani 1 1 d G . . . .
H5K H 0.023323 0.647729 0.946203 0.072 Uiso 1 1 calc R U . . .
C5L C 0.1036(6) 0.6072(5) 0.9324(4) 0.062(6) Uani 1 1 d G . . . .
H5L H 0.117649 0.651659 0.922447 0.074 Uiso 1 1 calc R U . . .
C5M C 0.2085(7) 0.6225(7) 0.8820(4) 0.048(5) Uani 1 1 d G . . . .
C5N C 0.2363(6) 0.6904(8) 0.8876(4) 0.076(8) Uani 1 1 d G . . . .
H5N H 0.263576 0.699398 0.910259 0.092 Uiso 1 1 calc R U . . .
C5O C 0.2241(7) 0.7452(6) 0.8600(4) 0.087(9) Uani 1 1 d G . . . .
H5O H 0.243141 0.791606 0.863833 0.104 Uiso 1 1 calc R U . . .
C5P C 0.1842(7) 0.7320(7) 0.8268(4) 0.063(6) Uani 1 1 d G . . . .
H5P H 0.175884 0.769461 0.807975 0.076 Uiso 1 1 calc R U . . .
C5Q C 0.1564(8) 0.6641(9) 0.8212(4) 0.116(12) Uani 1 1 d G . . . .
H5Q H 0.129060 0.655109 0.798544 0.139 Uiso 1 1 calc R U . . .
C5R C 0.1685(8) 0.6093(7) 0.8488(5) 0.101(11) Uani 1 1 d G . . . .
H5R H 0.149493 0.562900 0.844970 0.121 Uiso 1 1 calc R U . . .
C6A C 0.3788(6) 0.6056(6) 0.8557(3) 0.050(5) Uani 1 1 d G . . . .
C6B C 0.3692(6) 0.6793(7) 0.8471(3) 0.054(6) Uani 1 1 d G . . . .
H6B H 0.352921 0.693798 0.821756 0.065 Uiso 1 1 calc R U . . .
C6C C 0.3834(7) 0.7318(5) 0.8757(4) 0.073(7) Uani 1 1 d G . . . .
H6C H 0.376891 0.782141 0.869873 0.088 Uiso 1 1 calc R U . . .
C6D C 0.4073(7) 0.7106(7) 0.9128(4) 0.063(6) Uani 1 1 d G . . . .
H6D H 0.417013 0.746443 0.932354 0.075 Uiso 1 1 calc R U . . .
C6E C 0.4169(6) 0.6369(8) 0.9214(3) 0.060(6) Uani 1 1 d G . . . .
H6E H 0.433164 0.622402 0.946718 0.072 Uiso 1 1 calc R U . . .
C6F C 0.4026(6) 0.5844(5) 0.8928(4) 0.053(6) Uani 1 1 d G . . . .
H6F H 0.409195 0.534059 0.898601 0.064 Uiso 1 1 calc R U . . .
C6G C 0.4371(5) 0.5313(7) 0.7974(4) 0.044(5) Uani 1 1 d G . . . .
C6H C 0.4439(6) 0.4760(6) 0.7708(4) 0.050(5) Uani 1 1 d G . . . .
H6H H 0.414694 0.437901 0.766998 0.060 Uiso 1 1 calc R U . . .
C6I C 0.4935(7) 0.4764(6) 0.7498(3) 0.057(6) Uani 1 1 d G . . . .
H6I H 0.498187 0.438552 0.731673 0.069 Uiso 1 1 calc R U . . .
C6J C 0.5363(6) 0.5321(8) 0.7554(4) 0.074(8) Uani 1 1 d G . . . .
H6J H 0.570161 0.532366 0.741096 0.088 Uiso 1 1 calc R U . . .
C6K C 0.5294(6) 0.5874(7) 0.7820(4) 0.079(8) Uani 1 1 d G . . . .
H6K H 0.558642 0.625529 0.785843 0.095 Uiso 1 1 calc R U . . .
C6L C 0.4798(6) 0.5871(6) 0.8030(4) 0.059(6) Uani 1 1 d G . . . .
H6L H 0.475149 0.624879 0.821168 0.071 Uiso 1 1 calc R U . . .
C6M C 0.3126(7) 0.5707(8) 0.7802(3) 0.062(6) Uani 1 1 d G . . . .
C6N C 0.2523(8) 0.5486(8) 0.7770(5) 0.089(8) Uani 1 1 d G . . . .
H6N H 0.238950 0.516415 0.795756 0.107 Uiso 1 1 calc R U . . .
C6O C 0.2114(6) 0.5737(10) 0.7465(6) 0.130(12) Uani 1 1 d G . . . .
H6O H 0.170184 0.558611 0.744315 0.156 Uiso 1 1 calc R U . . .
C6P C 0.2309(9) 0.6208(11) 0.7191(5) 0.116(10) Uani 1 1 d G . . . .
H6P H 0.202962 0.637953 0.698185 0.139 Uiso 1 1 calc R U . . .
C6Q C 0.2912(10) 0.6429(9) 0.7222(4) 0.119(11) Uani 1 1 d G . . . .
H6Q H 0.304506 0.675100 0.703497 0.143 Uiso 1 1 calc R U . . .
C6R C 0.3320(7) 0.6178(9) 0.7528(4) 0.076(6) Uani 1 1 d G . . . .
H6R H 0.373273 0.632905 0.754939 0.091 Uiso 1 1 calc R U . . .
C7A C 0.0157(6) 0.3265(7) 0.9046(3) 0.056(5) Uani 1 1 d G . . . .
C7B C 0.0509(4) 0.2985(7) 0.9370(4) 0.052(5) Uani 1 1 d G . . . .
H7B H 0.093306 0.292234 0.936806 0.063 Uiso 1 1 calc R U . . .
C7C C 0.0238(6) 0.2797(7) 0.9697(3) 0.066(6) Uani 1 1 d G . . . .
H7C H 0.047825 0.260549 0.991916 0.080 Uiso 1 1 calc R U . . .
C7D C -0.0383(6) 0.2889(8) 0.9700(3) 0.062(5) Uani 1 1 d G . . . .
H7D H -0.056749 0.275995 0.992417 0.075 Uiso 1 1 calc R U . . .
C7E C -0.0734(4) 0.3169(8) 0.9376(4) 0.072(6) Uani 1 1 d G . . . .
H7E H -0.115843 0.323125 0.937808 0.087 Uiso 1 1 calc R U . . .
C7F C -0.0464(6) 0.3357(7) 0.9049(3) 0.053(5) Uani 1 1 d G . . . .
H7F H -0.070364 0.354809 0.882698 0.063 Uiso 1 1 calc R U . . .
C7G C 0.0136(5) 0.2858(6) 0.8245(4) 0.043(4) Uani 1 1 d G . . . .
C7H C 0.0405(5) 0.2207(7) 0.8148(4) 0.053(5) Uani 1 1 d G . . . .
H7H H 0.080979 0.209843 0.825328 0.063 Uiso 1 1 calc R U . . .
C7I C 0.0082(7) 0.1715(6) 0.7898(5) 0.092(9) Uani 1 1 d G . . . .
H7I H 0.026554 0.127017 0.783211 0.110 Uiso 1 1 calc R U . . .
C7J C -0.0511(7) 0.1874(8) 0.7745(5) 0.089(9) Uani 1 1 d G . . . .
H7J H -0.073185 0.153749 0.757382 0.107 Uiso 1 1 calc R U . . .
C7K C -0.0780(5) 0.2525(9) 0.7842(5) 0.082(8) Uani 1 1 d G . . . .
H7K H -0.118499 0.263306 0.773670 0.098 Uiso 1 1 calc R U . . .
C7L C -0.0457(6) 0.3017(6) 0.8092(4) 0.066(6) Uani 1 1 d G . . . .
H7L H -0.064075 0.346133 0.815788 0.079 Uiso 1 1 calc R U . . .
C7M C 0.0333(6) 0.4375(6) 0.8439(4) 0.048(5) Uani 1 1 d G . . . .
C7N C 0.0022(6) 0.4878(8) 0.8641(3) 0.062(6) Uani 1 1 d G . . . .
H7N H -0.008747 0.475623 0.888965 0.074 Uiso 1 1 calc R U . . .
C7O C -0.0128(7) 0.5560(7) 0.8481(5) 0.081(9) Uani 1 1 d G . . . .
H7O H -0.034046 0.590395 0.861904 0.097 Uiso 1 1 calc R U . . .
C7P C 0.0032(8) 0.5738(7) 0.8117(5) 0.078(8) Uani 1 1 d G . . . .
H7P H -0.007022 0.620412 0.800748 0.093 Uiso 1 1 calc R U . . .
C7Q C 0.0343(8) 0.5235(9) 0.7915(4) 0.108(11) Uani 1 1 d G . . . .
H7Q H 0.045300 0.535655 0.766653 0.130 Uiso 1 1 calc R U . . .
C7R C 0.0494(7) 0.4553(8) 0.8076(4) 0.087(9) Uani 1 1 d G . . . .
H7R H 0.070599 0.420882 0.793713 0.104 Uiso 1 1 calc R U . . .
C8A C 0.2808(7) 0.3578(9) 0.6929(4) 0.072(6) Uani 1 1 d G . . . .
C8B C 0.3086(8) 0.4221(9) 0.7071(3) 0.085(8) Uani 1 1 d G . . . .
H8B H 0.300866 0.440549 0.731607 0.102 Uiso 1 1 calc R U . . .
C8C C 0.3477(8) 0.4593(8) 0.6855(4) 0.104(10) Uani 1 1 d G . . . .
H8C H 0.366691 0.503188 0.695246 0.124 Uiso 1 1 calc R U . . .
C8D C 0.3590(7) 0.4323(9) 0.6497(4) 0.089(8) Uani 1 1 d G . . . .
H8D H 0.385740 0.457681 0.634897 0.107 Uiso 1 1 calc R U . . .
C8E C 0.3312(8) 0.3680(9) 0.6354(3) 0.083(8) Uani 1 1 d G . . . .
H8E H 0.338965 0.349535 0.610910 0.099 Uiso 1 1 calc R U . . .
C8F C 0.2921(7) 0.3308(7) 0.6570(4) 0.075(7) Uani 1 1 d G . . . .
H8F H 0.273140 0.286895 0.647270 0.089 Uiso 1 1 calc R U . . .
C8G C 0.1606(10) 0.3478(16) 0.7130(8) 0.148(9) Uani 1 1 d G U . . .
C8H C 0.1128(15) 0.3137(12) 0.7283(7) 0.158(9) Uani 1 1 d G U . . .
H8H H 0.119597 0.269765 0.742767 0.189 Uiso 1 1 calc R U . . .
C8I C 0.0550(12) 0.3440(16) 0.7225(7) 0.165(10) Uani 1 1 d G U . . .
H8I H 0.022277 0.320752 0.733026 0.198 Uiso 1 1 calc R U . . .
C8J C 0.0450(10) 0.4084(16) 0.7014(8) 0.165(10) Uani 1 1 d G U . . .
H8J H 0.005504 0.429059 0.697466 0.198 Uiso 1 1 calc R U . . .
C8K C 0.0929(15) 0.4424(12) 0.6861(7) 0.158(9) Uani 1 1 d G U . . .
H8K H 0.086050 0.486381 0.671646 0.190 Uiso 1 1 calc R U . . .
C8L C 0.1507(12) 0.4121(16) 0.6919(7) 0.151(9) Uani 1 1 d G U . . .
H8L H 0.183370 0.435395 0.681386 0.182 Uiso 1 1 calc R U . . .
C8M C 0.2264(8) 0.2181(8) 0.7006(4) 0.083(7) Uani 1 1 d G U . . .
C8N C 0.2727(7) 0.1681(10) 0.7109(4) 0.080(7) Uani 1 1 d G U . . .
H8N H 0.304206 0.179562 0.730909 0.096 Uiso 1 1 calc R U . . .
C8O C 0.2729(8) 0.1012(9) 0.6918(5) 0.091(8) Uani 1 1 d G U . . .
H8O H 0.304548 0.067045 0.698807 0.109 Uiso 1 1 calc R U . . .
C8P C 0.2268(10) 0.0844(9) 0.6625(5) 0.113(10) Uani 1 1 d G U . . .
H8P H 0.226957 0.038748 0.649469 0.136 Uiso 1 1 calc R U . . .
C8Q C 0.1805(8) 0.1345(12) 0.6523(4) 0.120(10) Uani 1 1 d G U . . .
H8Q H 0.149024 0.122968 0.632234 0.143 Uiso 1 1 calc R U . . .
C8R C 0.1803(7) 0.2013(11) 0.6713(5) 0.109(9) Uani 1 1 d G U . . .
H8R H 0.148682 0.235486 0.664335 0.130 Uiso 1 1 calc R U . . .
Cl10 Cl 0.0403(8) 0.2268(9) 1.0916(5) 0.249(7) Uiso 1 1 d . . . . .

loop_
_atom_site_aniso_label
_atom_site_aniso_U_11
_atom_site_aniso_U_22
_atom_site_aniso_U_33
_atom_site_aniso_U_23
_atom_site_aniso_U_13
_atom_site_aniso_U_12
Au1 0.0409(4) 0.0326(4) 0.0268(3) 0.0008(3) 0.0045(3) -0.0004(3)
Au2 0.0428(4) 0.0369(4) 0.0259(4) 0.0002(3) 0.0070(3) -0.0015(3)
Au3 0.0476(5) 0.0388(4) 0.0377(4) 0.0023(3) 0.0152(3) 0.0017(3)
Au4 0.0426(4) 0.0324(4) 0.0467(5) -0.0018(3) 0.0029(4) -0.0042(3)
Au5 0.0462(4) 0.0331(4) 0.0342(4) -0.0036(3) 0.0101(3) -0.0011(3)
Au6 0.0539(5) 0.0335(4) 0.0409(4) 0.0020(3) 0.0173(4) -0.0018(3)
Au7 0.0414(4) 0.0376(4) 0.0478(5) 0.0004(3) 0.0029(4) -0.0006(3)
Au8 0.0625(12) 0.0478(9) 0.0229(6) 0.0007(4) 0.0061(5) 0.0009(6)
Au8B 0.158(19) 0.104(9) 0.067(6) -0.033(6) -0.036(8) 0.024(12)
Pd1 0.0423(8) 0.0337(7) 0.0266(7) -0.0004(5) 0.0054(6) -0.0017(6)
Cu1 0.0495(12) 0.0371(11) 0.0408(11) -0.0015(7) 0.0128(8) -0.0011(8)
Cu2 0.0502(14) 0.0440(13) 0.0352(12) -0.0051(8) 0.0046(9) 0.0025(9)
Au9 0.0495(12) 0.0371(11) 0.0408(11) -0.0015(7) 0.0128(8) -0.0011(8)
Au10 0.0502(14) 0.0440(13) 0.0352(12) -0.0051(8) 0.0046(9) 0.0025(9)
Cl1 0.069(4) 0.051(3) 0.068(4) -0.007(3) 0.005(3) 0.005(3)
Cl2 0.097(5) 0.080(4) 0.048(3) -0.014(3) 0.000(3) 0.023(4)
P1 0.040(3) 0.032(3) 0.023(2) -0.0018(18) -0.002(2) 0.002(2)
P2 0.054(3) 0.041(3) 0.024(2) 0.001(2) 0.011(2) 0.003(2)
P3 0.047(3) 0.045(3) 0.037(3) 0.006(2) 0.012(2) 0.004(2)
P4 0.044(3) 0.039(3) 0.051(3) -0.004(2) 0.006(3) -0.008(2)
P5 0.051(3) 0.035(3) 0.041(3) -0.005(2) 0.009(2) 0.001(2)
P6 0.061(4) 0.028(3) 0.047(3) -0.001(2) 0.019(3) -0.002(2)
P7 0.038(3) 0.049(3) 0.048(3) -0.002(2) -0.002(2) 0.002(2)
P8 0.086(5) 0.107(6) 0.027(3) 0.005(3) 0.001(3) 0.017(4)
C1A 0.037(8) 0.057(8) 0.012(8) 0.013(7) 0.001(7) -0.003(6)
C1B 0.034(8) 0.044(9) 0.035(10) 0.005(7) 0.007(7) -0.009(6)
C1C 0.035(8) 0.047(8) 0.054(12) 0.005(8) -0.001(8) -0.003(7)
C1D 0.042(9) 0.046(8) 0.042(11) 0.006(8) 0.005(8) -0.007(6)
C1E 0.055(9) 0.050(9) 0.037(10) 0.000(8) -0.008(8) 0.001(6)
C1F 0.048(9) 0.054(8) 0.035(10) 0.011(8) 0.003(8) 0.003(7)
C1G 0.040(11) 0.048(11) 0.022(9) -0.008(8) 0.012(8) -0.013(9)
C1H 0.056(14) 0.076(15) 0.030(11) -0.003(10) 0.010(10) -0.029(12)
C1I 0.055(13) 0.057(13) 0.030(10) -0.008(9) 0.006(9) -0.015(10)
C1J 0.063(14) 0.040(11) 0.038(11) 0.010(9) 0.026(10) -0.002(10)
C1K 0.060(14) 0.059(14) 0.046(12) 0.022(10) 0.021(11) 0.003(11)
C1L 0.070(15) 0.037(11) 0.030(10) -0.008(8) -0.004(10) 0.002(10)
C1M 0.035(10) 0.032(10) 0.041(11) -0.009(8) 0.006(8) -0.002(8)
C1N 0.069(14) 0.035(11) 0.029(10) 0.001(8) 0.002(10) -0.010(10)
C1O 0.071(14) 0.028(10) 0.033(11) 0.000(8) -0.002(10) 0.003(9)
C1P 0.063(15) 0.049(14) 0.063(15) 0.000(11) 0.004(12) 0.001(11)
C1Q 0.083(17) 0.054(14) 0.048(13) -0.019(11) 0.034(12) -0.011(12)
C1R 0.061(14) 0.042(12) 0.052(13) 0.008(10) 0.030(11) 0.001(10)
C2A 0.032(10) 0.061(13) 0.017(8) 0.000(8) -0.001(7) 0.003(9)
C2B 0.064(14) 0.048(13) 0.052(13) 0.007(10) 0.041(11) 0.008(11)
C2C 0.098(19) 0.038(12) 0.053(13) 0.008(10) 0.042(13) 0.009(12)
C2D 0.074(16) 0.080(17) 0.040(12) -0.017(11) 0.025(12) 0.023(13)
C2E 0.018(10) 0.067(15) 0.064(14) -0.013(11) 0.005(9) -0.001(9)
C2F 0.046(12) 0.067(14) 0.033(11) 0.006(10) -0.011(9) 0.025(11)
C2G 0.033(11) 0.040(11) 0.047(12) 0.005(9) 0.002(9) -0.010(8)
C2H 0.066(14) 0.048(12) 0.031(10) -0.008(9) 0.021(10) 0.009(10)
C2I 0.046(13) 0.077(16) 0.057(14) -0.016(12) 0.003(11) -0.005(12)
C2J 0.048(13) 0.071(15) 0.028(10) 0.002(10) -0.003(9) 0.004(11)
C2K 0.062(14) 0.053(13) 0.038(11) -0.008(9) 0.005(10) -0.024(11)
C2L 0.055(13) 0.066(14) 0.030(11) -0.008(10) 0.009(10) -0.004(11)
C2M 0.054(12) 0.048(12) 0.025(9) -0.008(8) 0.020(9) -0.003(9)
C2N 0.066(14) 0.035(11) 0.035(11) 0.012(8) 0.008(10) -0.012(10)
C2O 0.046(13) 0.066(15) 0.060(14) -0.009(11) 0.015(11) 0.004(11)
C2P 0.067(16) 0.069(16) 0.049(14) 0.007(11) 0.014(12) -0.017(12)
C2Q 0.081(17) 0.068(16) 0.051(14) 0.016(12) 0.010(12) -0.028(13)
C2R 0.092(17) 0.047(13) 0.036(11) -0.003(9) 0.023(11) -0.019(12)
C3A 0.060(14) 0.042(12) 0.051(13) 0.006(10) 0.021(11) 0.003(10)
C3B 0.075(15) 0.044(12) 0.040(12) 0.003(9) 0.028(11) 0.004(11)
C3C 0.078(17) 0.049(13) 0.048(13) 0.011(10) 0.034(12) -0.001(12)
C3D 0.13(2) 0.034(12) 0.059(15) 0.002(10) 0.058(17) 0.010(13)
C3E 0.14(2) 0.050(14) 0.023(10) 0.009(9) 0.017(13) 0.007(14)
C3F 0.069(15) 0.048(12) 0.037(11) -0.001(9) 0.009(11) -0.011(11)
C3G 0.034(11) 0.052(13) 0.051(12) 0.006(10) 0.016(9) -0.002(9)
C3H 0.072(17) 0.078(17) 0.046(13) -0.008(12) -0.008(12) 0.007(14)
C3I 0.074(18) 0.09(2) 0.080(19) 0.005(15) -0.005(14) 0.034(15)
C3J 0.11(2) 0.042(14) 0.072(17) 0.019(12) 0.027(16) 0.010(14)
C3K 0.10(2) 0.063(19) 0.15(3) -0.015(19) 0.00(2) -0.005(17)
C3L 0.042(13) 0.041(13) 0.12(2) 0.021(13) -0.001(13) -0.016(11)
C3M 0.055(12) 0.041(11) 0.059(10) 0.019(8) 0.005(9) -0.002(8)
C3N 0.037(11) 0.077(13) 0.062(11) 0.006(9) -0.005(9) 0.017(8)
C3O 0.060(13) 0.080(15) 0.059(13) 0.003(9) -0.008(9) 0.006(10)
C3P 0.095(16) 0.072(16) 0.082(15) 0.006(11) 0.011(13) -0.007(12)
C3Q 0.10(2) 0.090(18) 0.097(17) -0.011(13) 0.033(14) -0.052(14)
C3R 0.088(15) 0.073(15) 0.082(16) -0.003(11) 0.029(12) -0.028(12)
C4A 0.046(12) 0.046(9) 0.041(9) -0.006(7) -0.004(9) 0.002(8)
C4B 0.066(14) 0.047(10) 0.036(8) -0.008(6) 0.001(8) 0.012(9)
C4C 0.073(15) 0.076(11) 0.035(8) -0.012(8) 0.004(9) 0.008(11)
C4D 0.11(2) 0.081(13) 0.042(10) -0.020(8) -0.035(12) 0.004(12)
C4E 0.17(3) 0.070(14) 0.064(12) -0.019(9) -0.017(14) -0.014(16)
C4F 0.12(2) 0.052(10) 0.056(10) -0.008(9) -0.008(13) -0.018(12)
C4G 0.034(9) 0.046(11) 0.061(11) -0.005(8) -0.018(8) -0.002(7)
C4H 0.050(10) 0.035(10) 0.060(12) -0.009(8) -0.012(8) 0.007(8)
C4I 0.066(13) 0.040(12) 0.092(15) 0.004(10) -0.015(10) 0.013(9)
C4J 0.080(14) 0.045(12) 0.062(12) -0.007(8) -0.037(9) 0.005(10)
C4K 0.106(17) 0.036(12) 0.094(17) 0.003(10) 0.002(12) -0.003(10)
C4L 0.117(18) 0.044(13) 0.074(14) -0.002(9) 0.028(12) 0.021(11)
C4M 0.067(13) 0.038(9) 0.094(18) -0.012(10) 0.017(12) -0.009(8)
C4N 0.047(10) 0.039(9) 0.056(12) -0.007(9) 0.004(9) -0.014(7)
C4O 0.068(12) 0.060(12) 0.12(2) -0.014(14) 0.048(14) -0.019(9)
C4P 0.058(14) 0.074(12) 0.14(2) -0.015(15) 0.047(15) -0.028(10)
C4Q 0.089(17) 0.072(13) 0.27(4) -0.05(2) 0.08(2) -0.037(13)
C4R 0.078(16) 0.041(10) 0.22(4) -0.022(17) 0.057(19) -0.014(10)
C5A 0.029(9) 0.025(9) 0.041(10) -0.010(7) 0.008(8) -0.013(7)
C5B 0.066(14) 0.036(11) 0.041(12) -0.006(9) 0.015(10) 0.012(10)
C5C 0.056(14) 0.045(13) 0.071(16) -0.003(11) 0.008(12) -0.003(11)
C5D 0.073(16) 0.052(14) 0.055(14) 0.007(11) 0.012(12) -0.006(12)
C5E 0.066(15) 0.044(13) 0.056(14) -0.019(10) 0.021(12) -0.016(11)
C5F 0.084(17) 0.032(12) 0.069(16) -0.001(10) 0.022(13) 0.005(11)
C5G 0.051(12) 0.030(10) 0.048(12) -0.010(9) 0.013(10) -0.001(9)
C5H 0.067(14) 0.039(11) 0.033(10) 0.003(8) 0.022(10) -0.011(10)
C5I 0.061(13) 0.059(13) 0.027(10) 0.011(9) 0.028(10) 0.001(11)
C5J 0.055(14) 0.056(14) 0.070(16) -0.002(12) 0.029(12) 0.004(11)
C5K 0.074(16) 0.048(13) 0.065(15) -0.014(11) 0.037(13) 0.026(12)
C5L 0.072(16) 0.052(14) 0.068(15) -0.018(11) 0.035(13) -0.005(12)
C5M 0.034(11) 0.074(15) 0.038(11) -0.004(10) 0.012(9) 0.010(10)
C5N 0.081(18) 0.057(16) 0.086(19) 0.025(13) -0.014(15) -0.011(13)
C5O 0.10(2) 0.048(15) 0.10(2) 0.019(13) -0.041(17) -0.005(14)
C5P 0.078(17) 0.056(14) 0.050(13) -0.001(11) -0.016(12) 0.001(12)
C5Q 0.16(3) 0.08(2) 0.10(2) 0.006(17) -0.05(2) -0.04(2)
C5R 0.17(3) 0.037(14) 0.09(2) 0.012(13) -0.02(2) -0.023(17)
C6A 0.069(15) 0.039(12) 0.044(12) 0.007(9) 0.012(11) -0.004(10)
C6B 0.081(16) 0.035(12) 0.055(13) -0.007(10) 0.042(12) -0.004(10)
C6C 0.11(2) 0.046(14) 0.069(17) 0.004(12) 0.041(16) -0.004(14)
C6D 0.078(17) 0.052(14) 0.061(15) -0.019(11) 0.019(13) -0.009(12)
C6E 0.070(16) 0.062(15) 0.051(14) 0.004(11) 0.021(12) -0.002(12)
C6F 0.081(16) 0.040(12) 0.046(12) -0.001(9) 0.035(12) -0.013(11)
C6G 0.049(12) 0.028(10) 0.057(13) 0.010(9) 0.021(10) 0.006(9)
C6H 0.076(15) 0.027(10) 0.055(13) 0.004(9) 0.041(12) -0.002(10)
C6I 0.090(17) 0.036(12) 0.052(13) 0.011(10) 0.032(12) 0.013(11)
C6J 0.12(2) 0.039(13) 0.075(17) 0.022(12) 0.055(16) 0.010(14)
C6K 0.10(2) 0.053(15) 0.10(2) 0.004(14) 0.063(17) -0.002(14)
C6L 0.085(17) 0.053(14) 0.043(12) -0.007(10) 0.027(12) -0.012(12)
C6M 0.100(13) 0.053(13) 0.029(10) 0.004(8) -0.006(10) 0.012(11)
C6N 0.092(13) 0.051(15) 0.12(2) 0.021(13) -0.004(13) 0.029(11)
C6O 0.099(16) 0.13(3) 0.15(3) 0.05(2) -0.013(15) 0.049(17)
C6P 0.146(18) 0.10(2) 0.10(2) 0.016(15) -0.009(17) 0.062(18)
C6Q 0.16(2) 0.13(3) 0.060(16) 0.038(16) 0.004(16) 0.03(2)
C6R 0.136(16) 0.060(14) 0.032(11) 0.004(9) 0.015(11) 0.018(13)
C7A 0.048(9) 0.047(12) 0.072(11) -0.022(9) 0.003(8) 0.011(9)
C7B 0.042(10) 0.043(11) 0.070(11) -0.028(9) 0.001(7) 0.001(9)
C7C 0.064(10) 0.073(15) 0.062(11) -0.025(10) 0.005(9) 0.004(11)
C7D 0.063(10) 0.063(15) 0.063(11) -0.005(10) 0.014(9) -0.004(10)
C7E 0.066(12) 0.083(17) 0.071(12) 0.000(11) 0.016(9) 0.013(12)
C7F 0.051(9) 0.046(12) 0.061(11) -0.008(9) 0.006(8) 0.019(9)
C7G 0.047(9) 0.047(10) 0.035(10) -0.005(8) -0.002(7) 0.012(8)
C7H 0.038(10) 0.049(10) 0.069(14) -0.012(9) -0.004(9) 0.009(7)
C7I 0.081(14) 0.076(15) 0.11(2) -0.048(14) -0.028(13) 0.014(11)
C7J 0.073(13) 0.074(14) 0.11(2) -0.043(14) -0.030(13) -0.006(11)
C7K 0.072(14) 0.076(14) 0.086(18) -0.016(12) -0.032(12) 0.016(10)
C7L 0.047(10) 0.055(12) 0.090(17) -0.010(10) -0.015(10) 0.018(9)
C7M 0.024(10) 0.052(13) 0.067(14) -0.007(11) -0.003(10) -0.005(9)
C7N 0.054(14) 0.083(17) 0.043(13) 0.000(12) -0.011(11) 0.011(12)
C7O 0.09(2) 0.057(16) 0.081(19) 0.004(13) -0.036(15) 0.045(14)
C7P 0.09(2) 0.044(14) 0.09(2) 0.016(13) -0.024(16) 0.002(13)
C7Q 0.14(3) 0.058(18) 0.13(3) 0.040(18) 0.04(2) 0.023(18)
C7R 0.09(2) 0.068(18) 0.11(2) 0.032(16) 0.038(17) 0.001(15)
C8A 0.105(18) 0.077(14) 0.034(10) -0.006(9) 0.005(10) 0.012(11)
C8B 0.14(2) 0.081(15) 0.034(12) -0.010(9) 0.012(12) 0.000(13)
C8C 0.18(3) 0.076(16) 0.059(14) -0.011(11) 0.043(16) -0.011(15)
C8D 0.12(2) 0.095(16) 0.055(13) -0.017(11) 0.023(13) -0.006(14)
C8E 0.14(2) 0.093(16) 0.016(10) 0.001(9) 0.004(10) -0.008(14)
C8F 0.109(18) 0.079(15) 0.035(10) -0.010(9) 0.006(11) 0.000(12)
C8G 0.147(11) 0.152(12) 0.143(12) -0.002(8) 0.013(9) 0.005(8)
C8H 0.157(11) 0.163(12) 0.154(13) 0.005(9) 0.020(9) 0.005(8)
C8I 0.160(11) 0.173(12) 0.163(13) 0.006(8) 0.023(9) 0.007(8)
C8J 0.160(11) 0.168(12) 0.167(13) 0.001(8) 0.021(9) 0.010(8)
C8K 0.155(11) 0.156(12) 0.161(13) -0.001(9) 0.010(9) 0.006(8)
C8L 0.151(11) 0.149(12) 0.152(12) -0.004(8) 0.011(9) 0.006(8)
C8M 0.085(17) 0.124(19) 0.033(11) -0.013(12) -0.022(11) -0.020(15)
C8N 0.120(19) 0.083(17) 0.034(12) -0.004(11) 0.002(13) 0.010(15)
C8O 0.13(2) 0.096(18) 0.054(14) -0.001(13) 0.027(14) 0.000(16)
C8P 0.16(3) 0.13(2) 0.055(16) -0.032(15) 0.017(17) -0.046(19)
C8Q 0.15(2) 0.15(3) 0.044(14) -0.013(16) -0.009(16) -0.04(2)
C8R 0.12(2) 0.14(2) 0.063(16) -0.023(15) -0.006(15) -0.031(18)

loop_
_atom_type_symbol
_atom_type_description
_atom_type_scat_dispersion_real
_atom_type_scat_dispersion_imag
_atom_type_scat_source
C C 0.0033 0.0016 'International Tables Vol C Tables 4.2.6.8 and 6.1.1.4'
H H 0.0000 0.0000 'International Tables Vol C Tables 4.2.6.8 and 6.1.1.4'
Au Au -2.0133 8.8022 'International Tables Vol C Tables 4.2.6.8 and 6.1.1.4'
Cl Cl 0.1484 0.1585 'International Tables Vol C Tables 4.2.6.8 and 6.1.1.4'
Cu Cu 0.3201 1.2651 'International Tables Vol C Tables 4.2.6.8 and 6.1.1.4'
P P 0.1023 0.0942 'International Tables Vol C Tables 4.2.6.8 and 6.1.1.4'
Pd Pd 0.0000 0.0000 'International Tables Vol C Tables 4.2.6.8 and 6.1.1.4'

loop_
_geom_angle_atom_site_label_1
_geom_angle_atom_site_label_2
_geom_angle_atom_site_label_3
_geom_angle
P1 Au1 Pd1 176.59(13)
P1 Au1 Cu2 122.84(12)
Pd1 Au1 Cu2 58.23(5)
P1 Au1 Au3 119.07(12)
Pd1 Au1 Au3 58.27(4)
Cu2 Au1 Au3 58.11(5)
P1 Au1 Au4 126.23(12)
Pd1 Au1 Au4 57.18(4)
Cu2 Au1 Au4 58.28(5)
Au3 Au1 Au4 105.22(3)
P1 Au1 Au2 124.20(12)
Pd1 Au1 Au2 56.60(3)
Cu2 Au1 Au2 107.42(5)
Au3 Au1 Au2 106.65(3)
Au4 Au1 Au2 61.93(3)
P1 Au1 Cu1 122.11(12)
Pd1 Au1 Cu1 55.03(5)
Cu2 Au1 Cu1 104.79(6)
Au3 Au1 Cu1 60.00(4)
Au4 Au1 Cu1 105.32(4)
Au2 Au1 Cu1 57.27(4)
P2 Au2 Pd1 174.60(14)
P2 Au2 Cu1 118.38(14)
Pd1 Au2 Cu1 56.68(5)
P2 Au2 Au1 119.67(13)
Pd1 Au2 Au1 56.82(3)
Cu1 Au2 Au1 61.56(4)
P2 Au2 Au5 122.87(13)
Pd1 Au2 Au5 57.36(3)
Cu1 Au2 Au5 57.25(4)
Au1 Au2 Au5 106.43(3)
P2 Au2 Au4 126.79(13)
Pd1 Au2 Au4 56.02(3)
Cu1 Au2 Au4 106.12(4)
Au1 Au2 Au4 58.71(3)
Au5 Au2 Au4 104.77(3)
P2 Au2 Au7 130.44(13)
Pd1 Au2 Au7 54.78(4)
Cu1 Au2 Au7 102.32(4)
Au1 Au2 Au7 103.59(3)
Au5 Au2 Au7 57.88(2)
Au4 Au2 Au7 57.53(3)
P3 Au3 Pd1 171.90(14)
P3 Au3 Cu2 128.41(14)
Pd1 Au3 Cu2 58.29(5)
P3 Au3 Au6 112.97(13)
Pd1 Au3 Au6 58.99(4)
Cu2 Au3 Au6 107.14(5)
P3 Au3 Au1 128.39(13)
Pd1 Au3 Au1 57.84(3)
Cu2 Au3 Au1 58.72(4)
Au6 Au3 Au1 110.16(3)
P3 Au3 Cu1 120.88(14)
Pd1 Au3 Cu1 55.56(4)
Cu2 Au3 Cu1 106.68(6)
Au6 Au3 Cu1 59.93(4)
Au1 Au3 Cu1 61.81(4)
P3 Au3 Au8 126.97(13)
Pd1 Au3 Au8 51.46(4)
Cu2 Au3 Au8 52.83(6)
Au6 Au3 Au8 60.69(4)
Au1 Au3 Au8 98.32(4)
Cu1 Au3 Au8 101.29(5)
P4 Au4 Pd1 166.14(14)
P4 Au4 Cu2 111.02(14)
Pd1 Au4 Cu2 57.79(5)
P4 Au4 Au1 126.22(14)
Pd1 Au4 Au1 56.95(3)
Cu2 Au4 Au1 57.30(4)
P4 Au4 Au7 125.50(14)
Pd1 Au4 Au7 56.36(4)
Cu2 Au4 Au7 104.51(5)
Au1 Au4 Au7 107.51(3)
P4 Au4 Au2 138.28(14)
Pd1 Au4 Au2 55.58(3)
Cu2 Au4 Au2 104.61(5)
Au1 Au4 Au2 59.36(2)
Au7 Au4 Au2 61.91(3)
P5 Au5 Pd1 173.11(14)
P5 Au5 Cu1 129.27(14)
Pd1 Au5 Cu1 56.81(5)
P5 Au5 Au6 120.31(13)
Pd1 Au5 Au6 58.19(3)
Cu1 Au5 Au6 60.91(4)
P5 Au5 Au7 119.87(14)
Pd1 Au5 Au7 56.20(4)
Cu1 Au5 Au7 107.26(4)
Au6 Au5 Au7 102.55(3)
P5 Au5 Au2 128.68(13)
Pd1 Au5 Au2 55.99(3)
Cu1 Au5 Au2 58.84(4)
Au6 Au5 Au2 106.86(3)
Au7 Au5 Au2 62.64(3)
P6 Au6 Pd1 172.99(15)
P6 Au6 Au3 126.82(14)
Pd1 Au6 Au3 58.84(4)
P6 Au6 Au5 118.43(13)
Pd1 Au6 Au5 58.82(3)
Au3 Au6 Au5 109.84(3)
P6 Au6 Cu1 128.99(15)
Pd1 Au6 Cu1 56.22(5)
Au3 Au6 Cu1 62.02(4)
Au5 Au6 Cu1 58.58(4)
P6 Au6 Au8 122.58(14)
Pd1 Au6 Au8 53.85(4)
Au3 Au6 Au8 67.57(4)
Au5 Au6 Au8 98.12(4)
Cu1 Au6 Au8 107.34(5)
P7 Au7 Pd1 169.65(14)
P7 Au7 Au5 124.15(14)
Pd1 Au7 Au5 58.19(4)
P7 Au7 Au4 124.95(14)
Pd1 Au7 Au4 57.41(4)
Au5 Au7 Au4 108.54(3)
P7 Au7 Au2 135.02(14)
Pd1 Au7 Au2 55.33(3)
Au5 Au7 Au2 59.49(3)
Au4 Au7 Au2 60.56(2)
Au8B Au8 P8 83.9(8)
Au8B Au8 Pd1 84.5(7)
P8 Au8 Pd1 167.7(2)
Au8B Au8 Cu2 78.0(7)
P8 Au8 Cu2 122.2(2)
Pd1 Au8 Cu2 58.80(5)
Au8B Au8 Au6 131.6(8)
P8 Au8 Au6 132.2(2)
Pd1 Au8 Au6 55.44(5)
Cu2 Au8 Au6 98.94(8)
Au8B Au8 Au3 125.6(7)
P8 Au8 Au3 138.83(19)
Pd1 Au8 Au3 52.80(5)
Cu2 Au8 Au3 52.69(5)
Au6 Au8 Au3 51.74(5)
Au8 Au8B P8 73.5(15)
Au8 Au8B Cu2 82.4(9)
P8 Au8B Cu2 120.3(9)
Au8 Au8B Pd1 75.8(6)
P8 Au8B Pd1 149.0(16)
Cu2 Au8B Pd1 58.4(2)
Cu1 Pd1 Cu2 118.14(8)
Cu1 Pd1 Au8 130.85(9)
Cu2 Pd1 Au8 61.84(6)
Cu1 Pd1 Au7 120.68(6)
Cu2 Pd1 Au7 116.17(7)
Au8 Pd1 Au7 94.93(7)
Cu1 Pd1 Au2 64.51(5)
Cu2 Pd1 Au2 118.84(7)
Au8 Pd1 Au2 163.75(8)
Au7 Pd1 Au2 69.89(4)
Cu1 Pd1 Au1 67.72(5)
Cu2 Pd1 Au1 61.70(5)
Au8 Pd1 Au1 121.18(6)
Au7 Pd1 Au1 123.85(5)
Au2 Pd1 Au1 66.57(4)
Cu1 Pd1 Au4 123.35(6)
Cu2 Pd1 Au4 62.35(5)
Au8 Pd1 Au4 100.71(7)
Au7 Pd1 Au4 66.23(4)
Au2 Pd1 Au4 68.40(4)
Au1 Pd1 Au4 65.87(4)
Cu1 Pd1 Au3 66.19(5)
Cu2 Pd1 Au3 61.08(5)
Au8 Pd1 Au3 75.74(6)
Au7 Pd1 Au3 170.52(6)
Au2 Pd1 Au3 119.56(5)
Au1 Pd1 Au3 63.89(4)
Au4 Pd1 Au3 116.60(5)
Cu1 Pd1 Au6 64.64(5)
Cu2 Pd1 Au6 112.01(7)
Au8 Pd1 Au6 70.71(7)
Au7 Pd1 Au6 113.54(5)
Au2 Pd1 Au6 119.95(5)
Au1 Pd1 Au6 118.17(6)
Au4 Pd1 Au6 171.42(6)
Au3 Pd1 Au6 62.18(4)
Cu1 Pd1 Au8B 150.5(8)
Cu2 Pd1 Au8B 60.0(2)
Au8 Pd1 Au8B 19.7(8)
Au7 Pd1 Au8B 79.4(7)
Au2 Pd1 Au8B 144.5(8)
Au1 Pd1 Au8B 121.5(2)
Au4 Pd1 Au8B 83.4(7)
Au3 Pd1 Au8B 91.8(7)
Au6 Pd1 Au8B 88.1(7)
Cl1 Cu1 Pd1 175.93(18)
Cl1 Cu1 Au5 118.49(16)
Pd1 Cu1 Au5 60.49(5)
Cl1 Cu1 Au2 117.12(17)
Pd1 Cu1 Au2 58.81(5)
Au5 Cu1 Au2 63.91(4)
Cl1 Cu1 Au6 124.28(17)
Pd1 Cu1 Au6 59.15(5)
Au5 Cu1 Au6 60.51(4)
Au2 Cu1 Au6 110.47(6)
Cl1 Cu1 Au3 124.95(17)
Pd1 Cu1 Au3 58.26(5)
Au5 Cu1 Au3 108.17(6)
Au2 Cu1 Au3 108.37(6)
Au6 Cu1 Au3 58.05(4)
Cl1 Cu1 Au1 121.46(16)
Pd1 Cu1 Au1 57.25(4)
Au5 Cu1 Au1 111.30(6)
Au2 Cu1 Au1 61.18(4)
Au6 Cu1 Au1 105.69(5)
Au3 Cu1 Au1 58.19(4)
Cl2 Cu2 Pd1 177.83(19)
Cl2 Cu2 Au8B 116.5(3)
Pd1 Cu2 Au8B 61.61(19)
Cl2 Cu2 Au3 119.1(2)
Pd1 Cu2 Au3 60.63(5)
Au8B Cu2 Au3 92.5(7)
Cl2 Cu2 Au8 118.47(18)
Pd1 Cu2 Au8 59.36(6)
Au8B Cu2 Au8 19.6(8)
Au3 Cu2 Au8 74.48(8)
Cl2 Cu2 Au1 121.92(18)
Pd1 Cu2 Au1 60.08(5)
Au8B Cu2 Au1 121.5(2)
Au3 Cu2 Au1 63.17(5)
Au8 Cu2 Au1 117.26(8)
Cl2 Cu2 Au4 121.4(2)
Pd1 Cu2 Au4 59.87(5)
Au8B Cu2 Au4 83.0(7)
Au3 Cu2 Au4 114.03(7)
Au8 Cu2 Au4 97.47(7)
Au1 Cu2 Au4 64.41(5)
C1G P1 C1A 106.1(5)
C1G P1 C1M 102.9(6)
C1A P1 C1M 102.4(6)
C1G P1 Au1 112.7(5)
C1A P1 Au1 114.7(4)
C1M P1 Au1 116.8(4)
C2A P2 C2M 104.9(6)
C2A P2 C2G 99.9(6)
C2M P2 C2G 105.7(6)
C2A P2 Au2 114.3(4)
C2M P2 Au2 113.7(4)
C2G P2 Au2 116.7(4)
C3G P3 C3A 101.8(7)
C3G P3 C3M 102.2(7)
C3A P3 C3M 109.9(7)
C3G P3 Au3 118.1(5)
C3A P3 Au3 112.7(5)
C3M P3 Au3 111.3(5)
C4G P4 C4M 106.7(7)
C4G P4 C4A 102.2(6)
C4M P4 C4A 103.9(7)
C4G P4 Au4 112.9(5)
C4M P4 Au4 117.4(5)
C4A P4 Au4 112.2(5)
C5G P5 C5A 102.4(6)
C5G P5 C5M 102.5(6)
C5A P5 C5M 106.1(7)
C5G P5 Au5 112.6(4)
C5A P5 Au5 114.8(4)
C5M P5 Au5 116.7(5)
C6A P6 C6M 107.0(7)
C6A P6 C6G 104.1(6)
C6M P6 C6G 102.8(7)
C6A P6 Au6 113.5(5)
C6M P6 Au6 110.4(6)
C6G P6 Au6 118.1(5)
C7A P7 C7G 103.3(7)
C7A P7 C7M 108.6(7)
C7G P7 C7M 102.3(6)
C7A P7 Au7 115.4(5)
C7G P7 Au7 113.1(5)
C7M P7 Au7 113.0(5)
C8G P8 C8A 104.7(13)
C8G P8 C8M 104.2(11)
C8A P8 C8M 103.0(8)
C8G P8 Au8 110.6(9)
C8A P8 Au8 116.6(6)
C8M P8 Au8 116.3(6)
C8G P8 Au8B 97.3(11)
C8A P8 Au8B 139.2(10)
C8M P8 Au8B 104.3(8)
Au8 P8 Au8B 22.7(8)
C1B C1A C1F 120.0
C1B C1A P1 122.6(7)
C1F C1A P1 117.3(7)
C1C C1B C1A 120.0
C1B C1C C1D 120.0
C1C C1D C1E 120.0
C1D C1E C1F 120.0
C1E C1F C1A 120.0
C1H C1G C1L 120.0
C1H C1G P1 117.3(7)
C1L C1G P1 122.6(7)
C1G C1H C1I 120.0
C1J C1I C1H 120.0
C1I C1J C1K 120.0
C1L C1K C1J 120.0
C1K C1L C1G 120.0
C1N C1M C1R 120.0
C1N C1M P1 121.7(7)
C1R C1M P1 118.1(7)
C1M C1N C1O 120.0
C1P C1O C1N 120.0
C1O C1P C1Q 120.0
C1P C1Q C1R 120.0
C1Q C1R C1M 120.0
C2B C2A C2F 120.0
C2B C2A P2 117.6(7)
C2F C2A P2 122.3(7)
C2C C2B C2A 120.0
C2B C2C C2D 120.0
C2C C2D C2E 120.0
C2D C2E C2F 120.0
C2E C2F C2A 120.0
C2H C2G C2L 120.0
C2H C2G P2 118.9(7)
C2L C2G P2 121.1(7)
C2I C2H C2G 120.0
C2H C2I C2J 120.0
C2K C2J C2I 120.0
C2J C2K C2L 120.0
C2K C2L C2G 120.0
C2N C2M C2R 120.0
C2N C2M P2 118.4(7)
C2R C2M P2 121.5(7)
C2O C2N C2M 120.0
C2P C2O C2N 120.0
C2O C2P C2Q 120.0
C2R C2Q C2P 120.0
C2Q C2R C2M 120.0
C3B C3A C3F 120.0
C3B C3A P3 120.8(8)
C3F C3A P3 119.1(8)
C3A C3B C3C 120.0
C3D C3C C3B 120.0
C3C C3D C3E 120.0
C3D C3E C3F 120.0
C3E C3F C3A 120.0
C3H C3G C3L 120.0
C3H C3G P3 123.4(9)
C3L C3G P3 116.6(9)
C3G C3H C3I 120.0
C3J C3I C3H 120.0
C3K C3J C3I 120.0
C3J C3K C3L 120.0
C3K C3L C3G 120.0
C3N C3M C3R 120.0
C3N C3M P3 115.8(9)
C3R C3M P3 123.8(9)
C3O C3N C3M 120.0
C3P C3O C3N 120.0
C3O C3P C3Q 120.0
C3R C3Q C3P 120.0
C3Q C3R C3M 120.0
C4B C4A C4F 120.0
C4B C4A P4 118.2(8)
C4F C4A P4 121.7(8)
C4C C4B C4A 120.0
C4B C4C C4D 120.0
C4C C4D C4E 120.0
C4D C4E C4F 120.0
C4E C4F C4A 120.0
C4H C4G C4L 120.0
C4H C4G P4 116.3(8)
C4L C4G P4 123.7(8)
C4I C4H C4G 120.0
C4H C4I C4J 120.0
C4K C4J C4I 120.0
C4J C4K C4L 120.0
C4K C4L C4G 120.0
C4N C4M C4R 120.0
C4N C4M P4 119.1(8)
C4R C4M P4 120.9(8)
C4M C4N C4O 120.0
C4P C4O C4N 120.0
C4O C4P C4Q 120.0
C4R C4Q C4P 120.0
C4Q C4R C4M 120.0
C5B C5A C5F 120.0
C5B C5A P5 117.3(7)
C5F C5A P5 122.6(7)
C5A C5B C5C 120.0
C5D C5C C5B 120.0
C5C C5D C5E 120.0
C5F C5E C5D 120.0
C5E C5F C5A 120.0
C5H C5G C5L 120.0
C5H C5G P5 119.0(7)
C5L C5G P5 120.8(7)
C5G C5H C5I 120.0
C5J C5I C5H 120.0
C5I C5J C5K 120.0
C5L C5K C5J 120.0
C5K C5L C5G 120.0
C5N C5M C5R 120.0
C5N C5M P5 124.6(9)
C5R C5M P5 115.1(9)
C5O C5N C5M 120.0
C5N C5O C5P 120.0
C5Q C5P C5O 120.0
C5R C5Q C5P 120.0
C5Q C5R C5M 120.0
C6B C6A C6F 120.0
C6B C6A P6 122.6(8)
C6F C6A P6 117.2(8)
C6C C6B C6A 120.0
C6B C6C C6D 120.0
C6E C6D C6C 120.0
C6F C6E C6D 120.0
C6E C6F C6A 120.0
C6H C6G C6L 120.0
C6H C6G P6 117.8(8)
C6L C6G P6 121.7(7)
C6G C6H C6I 120.0
C6H C6I C6J 120.0
C6I C6J C6K 120.0
C6L C6K C6J 120.0
C6K C6L C6G 120.0
C6N C6M C6R 120.0
C6N C6M P6 119.5(10)
C6R C6M P6 120.5(10)
C6O C6N C6M 120.0
C6N C6O C6P 120.0
C6Q C6P C6O 120.0
C6P C6Q C6R 120.0
C6Q C6R C6M 120.0
C7B C7A C7F 120.0
C7B C7A P7 116.9(8)
C7F C7A P7 123.0(8)
C7C C7B C7A 120.0
C7B C7C C7D 120.0
C7E C7D C7C 120.0
C7D C7E C7F 120.0
C7E C7F C7A 120.0
C7H C7G C7L 120.0
C7H C7G P7 118.8(7)
C7L C7G P7 120.8(7)
C7G C7H C7I 120.0
C7J C7I C7H 120.0
C7I C7J C7K 120.0
C7J C7K C7L 120.0
C7K C7L C7G 120.0
C7N C7M C7R 120.0
C7N C7M P7 123.7(9)
C7R C7M P7 116.3(9)
C7O C7N C7M 120.0
C7N C7O C7P 120.0
C7Q C7P C7O 120.0
C7R C7Q C7P 120.0
C7Q C7R C7M 120.0
C8B C8A C8F 120.0
C8B C8A P8 118.3(9)
C8F C8A P8 121.6(9)
C8C C8B C8A 120.0
C8B C8C C8D 120.0
C8E C8D C8C 120.0
C8D C8E C8F 120.0
C8E C8F C8A 120.0
C8H C8G C8L 120.0
C8H C8G P8 118(2)
C8L C8G P8 122(2)
C8I C8H C8G 120.0
C8H C8I C8J 120.0
C8K C8J C8I 120.0
C8J C8K C8L 120.0
C8K C8L C8G 120.0
C8N C8M C8R 120.0
C8N C8M P8 117.2(11)
C8R C8M P8 122.5(11)
C8O C8N C8M 120.0
C8N C8O C8P 120.0
C8Q C8P C8O 120.0
C8P C8Q C8R 120.0
C8Q C8R C8M 120.0

loop_
_geom_bond_atom_site_label_1
_geom_bond_atom_site_label_2
_geom_bond_distance
Au1 P1 2.297(4)
Au1 Pd1 2.6832(15)
Au1 Cu2 2.726(2)
Au1 Au3 2.8461(10)
Au1 Au4 2.9215(11)
Au1 Au2 2.9414(10)
Au1 Cu1 2.9520(18)
Au2 P2 2.316(5)
Au2 Pd1 2.6763(15)
Au2 Cu1 2.8242(18)
Au2 Au5 2.9642(11)
Au2 Au4 3.0166(11)
Au2 Au7 3.0558(11)
Au3 P3 2.293(5)
Au3 Pd1 2.6960(16)
Au3 Cu2 2.708(2)
Au3 Au6 2.7865(11)
Au3 Cu1 2.9003(18)
Au3 Au8 3.280(2)
Au4 P4 2.316(5)
Au4 Pd1 2.6904(15)
Au4 Cu2 2.755(2)
Au4 Au7 2.9222(11)
Au5 P5 2.303(5)
Au5 Pd1 2.7187(15)
Au5 Cu1 2.7757(19)
Au5 Au6 2.8312(11)
Au5 Au7 2.9140(11)
Au6 P6 2.292(5)
Au6 Pd1 2.7003(15)
Au6 Cu1 2.8422(18)
Au6 Au8 3.095(3)
Au7 P7 2.290(5)
Au7 Pd1 2.6585(16)
Au8 Au8B 0.92(4)
Au8 P8 2.290(6)
Au8 Pd1 2.6475(19)
Au8 Cu2 2.713(2)
Au8B P8 2.37(2)
Au8B Cu2 2.677(11)
Au8B Pd1 2.719(9)
Pd1 Cu1 2.614(2)
Pd1 Cu2 2.632(2)
Cu1 Cl1 2.148(6)
Cu2 Cl2 2.162(6)
P1 C1G 1.820(9)
P1 C1A 1.828(9)
P1 C1M 1.836(9)
P2 C2A 1.824(10)
P2 C2M 1.831(10)
P2 C2G 1.841(10)
P3 C3G 1.818(12)
P3 C3A 1.822(10)
P3 C3M 1.844(12)
P4 C4G 1.831(11)
P4 C4M 1.832(11)
P4 C4A 1.841(10)
P5 C5G 1.815(10)
P5 C5A 1.828(10)
P5 C5M 1.848(11)
P6 C6A 1.813(10)
P6 C6M 1.822(12)
P6 C6G 1.825(11)
P7 C7A 1.824(11)
P7 C7G 1.842(11)
P7 C7M 1.850(11)
P8 C8G 1.77(2)
P8 C8A 1.815(13)
P8 C8M 1.829(15)
C1A C1B 1.3900
C1A C1F 1.3900
C1B C1C 1.3900
C1C C1D 1.3900
C1D C1E 1.3900
C1E C1F 1.3900
C1G C1H 1.3900
C1G C1L 1.3900
C1H C1I 1.3900
C1I C1J 1.3900
C1J C1K 1.3900
C1K C1L 1.3900
C1M C1N 1.3900
C1M C1R 1.3900
C1N C1O 1.3900
C1O C1P 1.3900
C1P C1Q 1.3900
C1Q C1R 1.3900
C2A C2B 1.3900
C2A C2F 1.3900
C2B C2C 1.3900
C2C C2D 1.3900
C2D C2E 1.3900
C2E C2F 1.3900
C2G C2H 1.3900
C2G C2L 1.3900
C2H C2I 1.3900
C2I C2J 1.3900
C2J C2K 1.3900
C2K C2L 1.3900
C2M C2N 1.3900
C2M C2R 1.3900
C2N C2O 1.3900
C2O C2P 1.3900
C2P C2Q 1.3900
C2Q C2R 1.3900
C3A C3B 1.3900
C3A C3F 1.3900
C3B C3C 1.3900
C3C C3D 1.3900
C3D C3E 1.3900
C3E C3F 1.3900
C3G C3H 1.3900
C3G C3L 1.3900
C3H C3I 1.3900
C3I C3J 1.3900
C3J C3K 1.3900
C3K C3L 1.3900
C3M C3N 1.3900
C3M C3R 1.3900
C3N C3O 1.3900
C3O C3P 1.3900
C3P C3Q 1.3900
C3Q C3R 1.3900
C4A C4B 1.3900
C4A C4F 1.3900
C4B C4C 1.3900
C4C C4D 1.3900
C4D C4E 1.3900
C4E C4F 1.3900
C4G C4H 1.3900
C4G C4L 1.3900
C4H C4I 1.3900
C4I C4J 1.3900
C4J C4K 1.3900
C4K C4L 1.3900
C4M C4N 1.3900
C4M C4R 1.3900
C4N C4O 1.3900
C4O C4P 1.3900
C4P C4Q 1.3900
C4Q C4R 1.3900
C5A C5B 1.3900
C5A C5F 1.3900
C5B C5C 1.3900
C5C C5D 1.3900
C5D C5E 1.3900
C5E C5F 1.3900
C5G C5H 1.3900
C5G C5L 1.3900
C5H C5I 1.3900
C5I C5J 1.3900
C5J C5K 1.3900
C5K C5L 1.3900
C5M C5N 1.3900
C5M C5R 1.3900
C5N C5O 1.3900
C5O C5P 1.3900
C5P C5Q 1.3900
C5Q C5R 1.3900
C6A C6B 1.3900
C6A C6F 1.3900
C6B C6C 1.3900
C6C C6D 1.3900
C6D C6E 1.3900
C6E C6F 1.3900
C6G C6H 1.3900
C6G C6L 1.3900
C6H C6I 1.3900
C6I C6J 1.3900
C6J C6K 1.3900
C6K C6L 1.3900
C6M C6N 1.3900
C6M C6R 1.3900
C6N C6O 1.3900
C6O C6P 1.3900
C6P C6Q 1.3900
C6Q C6R 1.3900
C7A C7B 1.3900
C7A C7F 1.3900
C7B C7C 1.3900
C7C C7D 1.3900
C7D C7E 1.3900
C7E C7F 1.3900
C7G C7H 1.3900
C7G C7L 1.3900
C7H C7I 1.3900
C7I C7J 1.3900
C7J C7K 1.3900
C7K C7L 1.3900
C7M C7N 1.3900
C7M C7R 1.3900
C7N C7O 1.3900
C7O C7P 1.3900
C7P C7Q 1.3900
C7Q C7R 1.3900
C8A C8B 1.3900
C8A C8F 1.3900
C8B C8C 1.3900
C8C C8D 1.3900
C8D C8E 1.3900
C8E C8F 1.3900
C8G C8H 1.3900
C8G C8L 1.3900
C8H C8I 1.3900
C8I C8J 1.3900
C8J C8K 1.3900
C8K C8L 1.3900
C8M C8N 1.3900
C8M C8R 1.3900
C8N C8O 1.3900
C8O C8P 1.3900
C8P C8Q 1.3900
C8Q C8R 1.3900
